data_1521519
loop_
_publ_author_name
'Ling, C.D.'

_publ_section_title
;
 Structural relationships among bismuth-rich phases in the (Bi2 O3)-(Nb2
 O5), (Bi2 O3)-(Ta2 O5), (Bi2 O3-Mo O3), and (Bi2 O3)-(W O3) systems
;
_journal_name_full 'Journal of Solid State Chemistry'
_journal_page_first 380
_journal_page_last 405
_journal_volume 148
_journal_year 1999
_chemical_formula_sum 'Bi34.16 O67.68 W5.84'
_chemical_name_systematic 'Bi34.16 W5.84 O67.68'
_space_group_IT_number 80
_symmetry_space_group_name_Hall 'I 4bw'
_symmetry_space_group_name_H-M 'I 41'
_cell_angle_alpha 90
_cell_angle_beta 90
_cell_angle_gamma 90
_cell_formula_units_Z 1
_cell_length_a 12.49687
_cell_length_b 12.49687
_cell_length_c 11.24558
_cell_volume 1756.242
_citation_journal_id_ASTM JSSCBI
_cod_data_source_file Ling_JSSCBI_1999_406.cif
_cod_data_source_block Bi34.16O67.68W5.84
_cod_database_code 1521519

loop_
_symmetry_equiv_pos_as_xyz
x,y,z
-y,x+1/2,z+1/4
-x+1/2,-y+1/2,z+1/2
y+1/2,-x,z+3/4
x+1/2,y+1/2,z+1/2
-y+1/2,x+1,z+3/4
-x+1,-y+1,z+1
y+1,-x+1/2,z+5/4

loop_
_atom_site_label
_atom_site_type_symbol
_atom_site_fract_x
_atom_site_fract_y
_atom_site_fract_z
_atom_site_occupancy
_atom_site_U_iso_or_equiv
Bi1 Bi+3 0.2959 0.6064 0.1011 1 0.0
O3 O-2 0.25 0.75 0.25 1 0.0
Bi2 Bi+3 0.2117 0.8967 0.1309 1 0.0
O5 O-2 0.55 0.85 0.75 1 0.0
W2 W+5 0 0.5 0.625 0.46 0.0
Bi5 Bi+3 0 0.5 0.625 0.54 0.0
O7 O-2 0.75 0.75 0.75 1 0.0
O4 O-2 0.35 0.95 0.25 1 0.0
W1 W+5 0 0.5 0.125 1 0.0
O1 O-2 0.05 0.85 0.25 1 0.0
O2 O-2 0.15 0.55 0.125 1 0.0
O6 O-2 0.65 0.55 0.75 0.46 0.0
O8 O-2 0.85 0.95 0.75 1 0.0
Bi3 Bi+3 0.7041 0.8936 0.8989 1 0.0
O10 O-2 0.95 0.65 0.825 0.54 0.0
Bi4 Bi+3 0.7883 0.6033 0.8691 1 0.0
O9 O-2 0.95 0.65 0.75 0.46 0.0
